data_7217899
loop_
_publ_author_name
'Yang, Bo'
'Xiao, Xin'
'Zhang, Yun-Qian'
'Zhu, Qian-Jiang'
'Xue, Sai-Feng'
'Tao, Zhu'
'Wei, Gang'

_publ_section_title
;
 Inclusion of 4-pyrrolidinopyridine derivatives in a symmetrical
 \a,\a',\d,\d'-tetramethyl-cucurbit[6]uril and a Ba2+-driven
 pseudorotaxane with characteristic UV absorption changes
;
_journal_name_full 'RSC Adv.'
_journal_paper_doi 10.1039/C4RA07314B
_journal_year 2014
_chemical_formula_sum 'C106 H130 Cd3 Cl8 N52 O30'
_chemical_formula_weight 3233.45
_chemical_name_systematic
; 
 ? 
;
_space_group_IT_number 2
_symmetry_cell_setting triclinic
_symmetry_space_group_name_Hall '-P 1'
_symmetry_space_group_name_H-M 'P -1'
_atom_sites_solution_hydrogens geom
_atom_sites_solution_primary direct
_atom_sites_solution_secondary difmap
_audit_creation_method SHELXL-97
_cell_angle_alpha 82.000(8)
_cell_angle_beta 86.425(5)
_cell_angle_gamma 87.378(6)
_cell_formula_units_Z 1
_cell_length_a 12.8214(6)
_cell_length_b 13.6444(13)
_cell_length_c 22.360(2)
_cell_measurement_temperature 293(2)
_cell_measurement_theta_max 25.0
_cell_measurement_theta_min 1.51
_cell_volume 3863.3(5)
_computing_structure_refinement 'SHELXL-97 (Sheldrick, 1997)'
_computing_structure_solution 'SHELXS-97 (Sheldrick, 1990)'
_diffrn_ambient_temperature 293(2)
_diffrn_measured_fraction_theta_full 0.960
_diffrn_measured_fraction_theta_max 0.960
_diffrn_measurement_device_type 'Bruker CCD Area Detector'
_diffrn_measurement_method '\f and \w scan'
_diffrn_radiation_monochromator graphite
_diffrn_radiation_source 'fine-focus sealed tube'
_diffrn_radiation_type MoK\a
_diffrn_radiation_wavelength 0.71073
_diffrn_reflns_av_R_equivalents 0.0483
_diffrn_reflns_av_sigmaI/netI 0.0800
_diffrn_reflns_limit_h_max 12
_diffrn_reflns_limit_h_min -15
_diffrn_reflns_limit_k_max 16
_diffrn_reflns_limit_k_min -16
_diffrn_reflns_limit_l_max 26
_diffrn_reflns_limit_l_min -26
_diffrn_reflns_number 26534
_diffrn_reflns_theta_full 25.00
_diffrn_reflns_theta_max 25.00
_diffrn_reflns_theta_min 1.51
_diffrn_standards_interval_count 0
_diffrn_standards_interval_time 0
_diffrn_standards_number 0
_exptl_absorpt_coefficient_mu 0.628
_exptl_absorpt_correction_T_max 0.872
_exptl_absorpt_correction_T_min 0.837
_exptl_absorpt_correction_type multi-scan
_exptl_absorpt_process_details 'SADABS (Bruker, 2005)'
_exptl_crystal_colour colorless
_exptl_crystal_density_diffrn 1.390
_exptl_crystal_density_method 'not measured'
_exptl_crystal_description block
_exptl_crystal_F_000 1650
_exptl_crystal_size_max 0.26
_exptl_crystal_size_mid 0.24
_exptl_crystal_size_min 0.20
_platon_squeeze_details
;
;
_refine_diff_density_max 3.047
_refine_diff_density_min -1.438
_refine_diff_density_rms 0.177
_refine_ls_extinction_method none
_refine_ls_goodness_of_fit_ref 1.071
_refine_ls_hydrogen_treatment constr
_refine_ls_matrix_type full
_refine_ls_number_parameters 898
_refine_ls_number_reflns 13082
_refine_ls_number_restraints 16
_refine_ls_restrained_S_all 3.147
_refine_ls_R_factor_all 0.1539
_refine_ls_R_factor_gt 0.1200
_refine_ls_shift/su_max 0.001
_refine_ls_shift/su_mean 0.000
_refine_ls_structure_factor_coef Fsqd
_refine_ls_weighting_details 'calc w=1/[\s^2^(Fo^2^)+(0.2000P)^2^+0.0000P] where P=(Fo^2^+2Fc^2^)/3'
_refine_ls_weighting_scheme calc
_refine_ls_wR_factor_gt 0.2914
_refine_ls_wR_factor_ref 0.3270
_reflns_number_gt 7587
_reflns_number_total 13082
_reflns_threshold_expression >2sigma(I)
_cod_data_source_file c4ra07314b2.cif
_cod_data_source_block jjj
_cod_original_sg_symbol_Hall '-p 1'
_cod_original_sg_symbol_H-M 'p -1'
_cod_database_code 7217899

loop_
_symmetry_equiv_pos_as_xyz
'x, y, z'
'-x, -y, -z'

loop_
_atom_site_label
_atom_site_type_symbol
_atom_site_fract_x
_atom_site_fract_y
_atom_site_fract_z
_atom_site_U_iso_or_equiv
_atom_site_adp_type
_atom_site_occupancy
_atom_site_symmetry_multiplicity
_atom_site_calc_flag
_atom_site_refinement_flags
C49 C 0.149(4) 0.696(3) 0.321(2) 0.135(18) Uani 1 1 d D
H49A H 0.1718 0.7393 0.3485 0.161 Uiso 1 1 calc R
H49B H 0.0890 0.7287 0.3016 0.161 Uiso 1 1 calc R
C60 C -0.044(4) 0.293(5) 0.455(2) 0.15(2) Uani 1 1 d DU
H60A H -0.0528 0.2913 0.4124 0.180 Uiso 1 1 calc R
H60B H -0.1082 0.3161 0.4742 0.180 Uiso 1 1 calc R
C61 C 0.000(6) 0.182(5) 0.490(3) 0.17(2) Uani 1 1 d U
H61A H -0.0585 0.1479 0.5128 0.200 Uiso 1 1 calc R
H61B H 0.0277 0.1411 0.4603 0.200 Uiso 1 1 calc R
C62 C 0.074(8) 0.193(8) 0.528(5) 0.29(2) Uani 1 1 d U
H62A H 0.1329 0.1477 0.5226 0.350 Uiso 1 1 calc R
H62B H 0.0463 0.1804 0.5698 0.350 Uiso 1 1 calc R
C63 C 0.105(4) 0.299(5) 0.512(2) 0.150(19) Uani 1 1 d DU
H63A H 0.0946 0.3322 0.5478 0.180 Uiso 1 1 calc R
H63B H 0.1786 0.3001 0.4994 0.180 Uiso 1 1 calc R
N30 N 0.044(2) 0.349(3) 0.4647(14) 0.111(12) Uani 1 1 d D
O7 O 0.1525(15) 0.9093(16) 0.0213(9) 0.073(5) Uani 1 1 d .
O100 O 0.506(3) -0.104(3) 0.0886(17) 0.151(14) Uani 1 1 d .
O101 O 0.402(3) 0.101(3) 0.046(2) 0.176(18) Uani 1 1 d .
O102 O 0.640(2) 0.085(2) 0.0149(16) 0.119(10) Uani 1 1 d .
Cl3 Cl 0.7413(3) 0.4606(3) 0.0887(2) 0.0342(10) Uani 1 1 d .
Cl4 Cl 0.7330(4) 0.1673(4) 0.1722(4) 0.072(2) Uani 1 1 d .
C50 C 0.237(4) 0.685(3) 0.2728(19) 0.114(15) Uani 1 1 d DU
H50A H 0.2234 0.6329 0.2490 0.137 Uiso 1 1 calc R
H50B H 0.3042 0.6706 0.2907 0.137 Uiso 1 1 calc R
C51 C 0.233(9) 0.789(4) 0.234(4) 0.26(6) Uani 1 1 d DU
H51A H 0.1612 0.8131 0.2330 0.316 Uiso 1 1 calc R
H51B H 0.2717 0.8337 0.2536 0.316 Uiso 1 1 calc R
C52 C 0.279(10) 0.789(9) 0.169(5) 0.32(7) Uani 1 1 d DU
H52A H 0.2848 0.8561 0.1493 0.475 Uiso 1 1 calc R
H52B H 0.2344 0.7544 0.1466 0.475 Uiso 1 1 calc R
H52C H 0.3475 0.7567 0.1691 0.475 Uiso 1 1 calc R
C1 C -0.020(2) 0.580(2) 0.1395(15) 0.073(8) Uani 1 1 d .
H1A H -0.0477 0.5479 0.1784 0.087 Uiso 1 1 calc R
H1B H -0.0558 0.5536 0.1085 0.087 Uiso 1 1 calc R
C2 C 0.137(2) 0.500(2) 0.1817(13) 0.061(6) Uani 1 1 d .
C3 C 0.308(2) 0.406(2) 0.1979(15) 0.072(7) Uani 1 1 d .
H3A H 0.2691 0.3761 0.2340 0.086 Uiso 1 1 calc R
H3B H 0.3343 0.3533 0.1757 0.086 Uiso 1 1 calc R
C4 C 0.400(2) 0.474(2) 0.2763(13) 0.066(7) Uani 1 1 d .
C5 C 0.537(2) 0.527(2) 0.3337(13) 0.069(7) Uani 1 1 d .
H5A H 0.6055 0.4942 0.3364 0.083 Uiso 1 1 calc R
H5B H 0.4921 0.4967 0.3668 0.083 Uiso 1 1 calc R
C6 C 0.477(2) 0.679(2) 0.3757(13) 0.068(7) Uani 1 1 d .
C7 C 0.445(3) 0.839(3) 0.4130(14) 0.085(10) Uani 1 1 d .
H7A H 0.4023 0.7998 0.4441 0.102 Uiso 1 1 calc R
H7B H 0.4912 0.8768 0.4329 0.102 Uiso 1 1 calc R
C8 C 0.275(2) 0.901(3) 0.3819(14) 0.077(8) Uani 1 1 d .
C9 C 0.118(2) 1.006(4) 0.3475(15) 0.091(11) Uani 1 1 d .
H9A H 0.0836 0.9635 0.3804 0.109 Uiso 1 1 calc R
H9B H 0.1053 1.0741 0.3555 0.109 Uiso 1 1 calc R
C10 C -0.002(2) 0.927(2) 0.2890(15) 0.072(8) Uani 1 1 d .
C11 C -0.120(2) 0.890(2) 0.2123(14) 0.069(8) Uani 1 1 d .
H11A H -0.1747 0.9360 0.1961 0.082 Uiso 1 1 calc R
H11B H -0.1512 0.8490 0.2474 0.082 Uiso 1 1 calc R
C12 C -0.0689(18) 0.731(2) 0.1848(13) 0.059(6) Uani 1 1 d .
C13 C -0.0875(19) 0.854(2) 0.1022(13) 0.062(6) Uani 1 1 d .
C14 C -0.055(2) 0.757(2) 0.0784(13) 0.063(7) Uani 1 1 d .
C15 C -0.193(2) 0.903(3) 0.0806(15) 0.076(9) Uani 1 1 d .
H15A H -0.1884 0.9172 0.0373 0.114 Uiso 1 1 calc R
H15B H -0.2068 0.9626 0.0980 0.114 Uiso 1 1 calc R
H15C H -0.2477 0.8576 0.0932 0.114 Uiso 1 1 calc R
C16 C -0.126(3) 0.722(3) 0.0357(15) 0.091(11) Uani 1 1 d .
H16A H -0.1925 0.7080 0.0561 0.136 Uiso 1 1 calc R
H16B H -0.0956 0.6630 0.0216 0.136 Uiso 1 1 calc R
H16C H -0.1344 0.7727 0.0018 0.136 Uiso 1 1 calc R
C17 C 0.151(2) 0.551(2) 0.0775(13) 0.065(7) Uani 1 1 d .
H17 H 0.1136 0.5161 0.0501 0.079 Uiso 1 1 calc R
C18 C 0.251(2) 0.493(3) 0.0945(14) 0.070(7) Uani 1 1 d .
H18 H 0.2624 0.4330 0.0746 0.084 Uiso 1 1 calc R
C19 C 0.487(2) 0.474(2) 0.1806(12) 0.063(6) Uani 1 1 d .
H19 H 0.5138 0.4132 0.1653 0.076 Uiso 1 1 calc R
C20 C 0.563(2) 0.504(2) 0.2220(14) 0.065(7) Uani 1 1 d .
H20 H 0.6224 0.4566 0.2286 0.079 Uiso 1 1 calc R
C21 C 0.640(2) 0.691(3) 0.3230(12) 0.068(7) Uani 1 1 d .
C22 C 0.738(2) 0.635(3) 0.3457(14) 0.074(8) Uani 1 1 d .
H22A H 0.7983 0.6722 0.3313 0.112 Uiso 1 1 calc R
H22B H 0.7438 0.5718 0.3311 0.112 Uiso 1 1 calc R
H22C H 0.7339 0.6247 0.3891 0.112 Uiso 1 1 calc R
C23 C 0.608(2) 0.788(3) 0.3452(12) 0.069(7) Uani 1 1 d .
C24 C 0.689(3) 0.827(3) 0.3865(18) 0.097(12) Uani 1 1 d .
H24A H 0.6934 0.7817 0.4233 0.146 Uiso 1 1 calc R
H24B H 0.6661 0.8912 0.3957 0.146 Uiso 1 1 calc R
H24C H 0.7566 0.8307 0.3654 0.146 Uiso 1 1 calc R
C25 C -0.008(2) 1.041(2) 0.1986(13) 0.069(7) Uani 1 1 d .
H25 H -0.0675 1.0883 0.1916 0.083 Uiso 1 1 calc R
C26 C 0.070(2) 1.075(3) 0.2405(16) 0.080(9) Uani 1 1 d .
H26 H 0.0489 1.1394 0.2531 0.096 Uiso 1 1 calc R
C27 C 0.308(3) 1.058(3) 0.3235(15) 0.083(9) Uani 1 1 d .
H27 H 0.2966 1.1208 0.3397 0.099 Uiso 1 1 calc R
C28 C 0.412(2) 0.999(3) 0.3434(14) 0.070(7) Uani 1 1 d .
H28 H 0.4493 1.0353 0.3697 0.084 Uiso 1 1 calc R
C29 C 0.114(2) 0.711(3) 0.0133(13) 0.070(7) Uani 1 1 d .
H29A H 0.0670 0.6719 -0.0058 0.085 Uiso 1 1 calc R
H29B H 0.1541 0.7498 -0.0188 0.085 Uiso 1 1 calc R
C30 C 0.289(2) 0.649(2) 0.0432(13) 0.063(7) Uani 1 1 d .
C31 C 0.442(2) 0.547(2) 0.0746(12) 0.064(7) Uani 1 1 d .
H31A H 0.4577 0.4807 0.0641 0.077 Uiso 1 1 calc R
H31B H 0.4764 0.5934 0.0437 0.077 Uiso 1 1 calc R
C32 C 0.553(2) 0.624(2) 0.1382(12) 0.064(7) Uani 1 1 d .
C33 C 0.6787(19) 0.653(2) 0.2104(13) 0.066(7) Uani 1 1 d .
H33A H 0.7117 0.6918 0.1753 0.080 Uiso 1 1 calc R
H33B H 0.7300 0.6033 0.2266 0.080 Uiso 1 1 calc R
C34 C 0.6261(19) 0.816(2) 0.2390(11) 0.059(6) Uani 1 1 d .
C35 C 0.581(2) 0.962(2) 0.2833(17) 0.075(8) Uani 1 1 d .
H35A H 0.6129 0.9929 0.2454 0.090 Uiso 1 1 calc R
H35B H 0.6140 0.9871 0.3156 0.090 Uiso 1 1 calc R
C36 C 0.420(3) 1.037(3) 0.2380(14) 0.074(8) Uani 1 1 d .
C37 C 0.257(2) 1.132(3) 0.2188(18) 0.085(10) Uani 1 1 d .
H37A H 0.2959 1.1597 0.1823 0.102 Uiso 1 1 calc R
H37B H 0.2312 1.1863 0.2401 0.102 Uiso 1 1 calc R
C38 C 0.153(2) 1.064(2) 0.1443(14) 0.062(6) Uani 1 1 d .
C39 C 0.007(2) 1.021(2) 0.0873(14) 0.068(7) Uani 1 1 d .
H39A H -0.0625 1.0535 0.0870 0.081 Uiso 1 1 calc R
H39B H 0.0488 1.0546 0.0536 0.081 Uiso 1 1 calc R
C40 C 0.0749(18) 0.873(2) 0.0479(12) 0.059(6) Uani 1 1 d .
Cd1 Cd 0.83429(19) 0.33072(19) 0.16242(13) 0.0837(10) Uani 1 1 d .
Cd2 Cd 0.5000 0.0000 0.0000 0.0649(9) Uani 1 2 d S
N1 N -0.0889(16) 0.8282(18) 0.1685(11) 0.065(6) Uani 1 1 d .
N2 N -0.0436(17) 0.6846(17) 0.1353(11) 0.064(6) Uani 1 1 d .
N3 N 0.0882(17) 0.5533(19) 0.1331(11) 0.069(6) Uani 1 1 d .
N4 N 0.2359(17) 0.470(2) 0.1608(12) 0.069(6) Uani 1 1 d .
N5 N 0.3923(18) 0.4552(18) 0.2152(11) 0.066(6) Uani 1 1 d .
N6 N 0.496(2) 0.515(2) 0.2788(11) 0.076(7) Uani 1 1 d .
N7 N 0.5468(18) 0.632(2) 0.3402(10) 0.073(7) Uani 1 1 d .
N8 N 0.5091(19) 0.771(2) 0.3762(11) 0.073(6) Uani 1 1 d .
N9 N 0.378(2) 0.906(2) 0.3749(12) 0.079(7) Uani 1 1 d .
N10 N 0.229(2) 0.984(3) 0.3470(13) 0.087(8) Uani 1 1 d .
N11 N 0.071(2) 0.995(2) 0.2922(11) 0.075(7) Uani 1 1 d .
N12 N -0.0418(19) 0.944(2) 0.2316(11) 0.071(6) Uani 1 1 d .
N13 N -0.0020(17) 0.9195(18) 0.0792(12) 0.067(6) Uani 1 1 d .
N14 N 0.0500(18) 0.778(2) 0.0466(11) 0.072(6) Uani 1 1 d .
N15 N 0.1827(18) 0.6448(19) 0.0465(11) 0.065(6) Uani 1 1 d .
N16 N 0.3304(17) 0.5665(18) 0.0747(10) 0.062(5) Uani 1 1 d .
N17 N 0.4841(16) 0.5534(18) 0.1313(10) 0.060(5) Uani 1 1 d .
N18 N 0.5928(17) 0.6031(18) 0.1912(10) 0.062(6) Uani 1 1 d .
N19 N 0.6492(18) 0.7174(19) 0.2558(10) 0.065(6) Uani 1 1 d .
N20 N 0.604(2) 0.861(2) 0.2880(12) 0.076(7) Uani 1 1 d .
N21 N 0.4705(18) 0.995(2) 0.2859(11) 0.070(6) Uani 1 1 d .
N22 N 0.324(2) 1.069(2) 0.2558(12) 0.074(7) Uani 1 1 d .
N23 N 0.1666(19) 1.081(2) 0.2017(13) 0.073(6) Uani 1 1 d .
N24 N 0.0543(17) 1.0322(18) 0.1446(12) 0.068(6) Uani 1 1 d .
O1 O -0.0741(17) 0.6892(16) 0.2349(9) 0.075(5) Uani 1 1 d .
O2 O 0.1038(17) 0.4790(17) 0.2310(10) 0.079(6) Uani 1 1 d .
O3 O 0.3366(18) 0.4547(18) 0.3171(10) 0.084(6) Uani 1 1 d .
O4 O 0.3958(17) 0.644(2) 0.4016(10) 0.087(7) Uani 1 1 d .
O5 O 0.2217(19) 0.837(2) 0.4125(11) 0.099(8) Uani 1 1 d .
O6 O -0.0296(18) 0.865(2) 0.3282(10) 0.087(6) Uani 1 1 d .
O8 O 0.3409(17) 0.7161(19) 0.0161(10) 0.083(6) Uani 1 1 d .
O9 O 0.5758(17) 0.6946(16) 0.1004(9) 0.073(5) Uani 1 1 d .
O10 O 0.6312(15) 0.8593(19) 0.1878(10) 0.083(6) Uani 1 1 d .
O11 O 0.4552(19) 1.050(2) 0.1861(12) 0.099(8) Uani 1 1 d .
O12 O 0.2139(16) 1.078(2) 0.1014(11) 0.088(7) Uani 1 1 d .
Cl1 Cl 1.0268(3) 0.3003(3) 0.1308(2) 0.0305(10) Uani 1 1 d .
Cl2 Cl 0.8204(3) 0.3827(4) 0.2715(2) 0.0406(11) Uani 1 1 d .
C44 C 0.061(3) 0.441(4) 0.4326(17) 0.101(12) Uani 1 1 d .
C45 C 0.002(3) 0.473(4) 0.3846(18) 0.099(11) Uani 1 1 d .
H45 H -0.0541 0.4376 0.3763 0.118 Uiso 1 1 calc R
C46 C 0.031(3) 0.564(3) 0.3463(18) 0.096(11) Uani 1 1 d .
H46 H -0.0106 0.5915 0.3150 0.116 Uiso 1 1 calc R
C47 C 0.142(3) 0.496(6) 0.444(2) 0.14(2) Uani 1 1 d .
H47 H 0.1812 0.4761 0.4775 0.163 Uiso 1 1 calc R
C48 C 0.165(3) 0.575(4) 0.407(3) 0.117(16) Uani 1 1 d .
H48 H 0.2194 0.6126 0.4158 0.141 Uiso 1 1 calc R
N26 N 0.116(3) 0.607(3) 0.3567(15) 0.096(9) Uani 1 1 d D

loop_
_atom_site_aniso_label
_atom_site_aniso_U_11
_atom_site_aniso_U_22
_atom_site_aniso_U_33
_atom_site_aniso_U_23
_atom_site_aniso_U_13
_atom_site_aniso_U_12
C49 0.13(4) 0.13(5) 0.16(5) -0.05(4) -0.02(4) -0.01(3)
C60 0.10(3) 0.22(6) 0.11(3) 0.04(4) 0.00(3) -0.06(4)
C61 0.15(5) 0.17(5) 0.18(6) -0.04(5) -0.03(5) 0.02(4)
C62 0.27(2) 0.29(2) 0.28(2) 0.190(4) -0.181(3) -0.152(3)
C63 0.13(4) 0.23(5) 0.09(3) -0.01(4) -0.04(3) 0.01(4)
N30 0.09(2) 0.17(4) 0.077(19) -0.01(2) -0.010(16) 0.00(2)
O7 0.058(11) 0.081(14) 0.077(12) 0.004(11) 0.007(9) -0.017(10)
O100 0.18(4) 0.14(3) 0.13(3) 0.02(2) -0.04(2) -0.02(3)
O101 0.15(3) 0.16(4) 0.23(5) -0.08(3) 0.05(3) 0.02(3)
O102 0.071(15) 0.12(2) 0.16(3) 0.00(2) -0.016(16) -0.004(15)
Cl3 0.0270(19) 0.037(2) 0.039(2) -0.0104(19) -0.0065(16) 0.0079(16)
Cl4 0.038(3) 0.041(3) 0.137(6) 0.001(4) -0.012(3) -0.010(2)
C50 0.17(5) 0.07(2) 0.11(3) -0.02(2) -0.03(3) -0.01(3)
C51 0.44(17) 0.15(6) 0.21(7) 0.04(6) -0.18(10) -0.10(8)
C52 0.4(2) 0.24(12) 0.27(11) 0.02(11) -0.09(13) 0.07(13)
C1 0.047(13) 0.08(2) 0.083(19) 0.012(16) -0.010(13) -0.028(13)
C2 0.059(14) 0.056(15) 0.068(16) -0.009(13) -0.004(13) -0.009(11)
C3 0.070(17) 0.064(17) 0.078(18) 0.009(15) -0.005(14) -0.013(13)
C4 0.058(15) 0.070(18) 0.069(17) -0.004(14) 0.003(13) -0.016(13)
C5 0.071(17) 0.068(18) 0.067(17) -0.007(14) -0.003(13) -0.008(14)
C6 0.062(16) 0.076(19) 0.064(16) 0.003(15) -0.005(13) -0.007(14)
C7 0.072(19) 0.11(3) 0.066(17) -0.015(18) 0.010(15) 0.010(18)
C8 0.066(17) 0.10(2) 0.067(17) -0.011(17) 0.002(14) -0.004(16)
C9 0.066(18) 0.14(3) 0.069(18) -0.04(2) 0.003(14) 0.011(19)
C10 0.042(13) 0.08(2) 0.084(19) 0.012(16) 0.006(13) -0.008(13)
C11 0.044(13) 0.063(16) 0.09(2) 0.013(15) 0.013(13) -0.009(11)
C12 0.041(11) 0.062(16) 0.071(17) 0.011(14) -0.013(11) -0.008(11)
C13 0.045(12) 0.058(15) 0.079(17) 0.003(13) -0.001(11) -0.005(11)
C14 0.053(14) 0.068(17) 0.065(15) 0.001(13) -0.007(11) -0.009(12)
C15 0.044(13) 0.09(2) 0.087(19) 0.013(17) -0.009(13) -0.013(14)
C16 0.073(19) 0.13(3) 0.069(18) -0.01(2) -0.005(15) -0.03(2)
C17 0.053(14) 0.079(19) 0.067(16) -0.013(14) -0.006(12) -0.018(13)
C18 0.056(15) 0.08(2) 0.077(18) -0.015(16) -0.003(13) -0.006(13)
C19 0.067(16) 0.060(16) 0.064(15) -0.018(13) 0.002(12) 0.006(12)
C20 0.058(14) 0.051(14) 0.083(18) 0.000(13) 0.002(13) 0.010(11)
C21 0.061(15) 0.09(2) 0.057(14) -0.020(15) -0.007(12) -0.009(14)
C22 0.067(17) 0.08(2) 0.070(17) -0.001(16) -0.007(14) -0.001(15)
C23 0.069(17) 0.09(2) 0.051(13) -0.011(14) -0.012(12) -0.004(15)
C24 0.066(19) 0.13(3) 0.10(2) -0.03(2) -0.029(18) 0.00(2)
C25 0.057(15) 0.071(18) 0.074(17) 0.005(14) 0.006(13) 0.008(13)
C26 0.068(18) 0.08(2) 0.09(2) 0.001(17) 0.007(15) -0.008(15)
C27 0.09(2) 0.08(2) 0.08(2) -0.024(18) 0.003(16) -0.014(17)
C28 0.059(15) 0.08(2) 0.071(17) -0.024(16) -0.011(13) -0.009(14)
C29 0.061(16) 0.09(2) 0.062(16) -0.009(15) 0.006(12) -0.010(14)
C30 0.062(15) 0.062(16) 0.065(15) -0.004(13) 0.006(12) -0.020(13)
C31 0.059(14) 0.074(18) 0.062(15) -0.018(14) 0.003(12) -0.010(13)
C32 0.056(14) 0.079(19) 0.059(15) -0.018(15) 0.006(12) 0.008(13)
C33 0.042(12) 0.09(2) 0.065(15) -0.004(15) 0.004(11) -0.007(12)
C34 0.045(12) 0.080(19) 0.049(13) -0.001(13) -0.002(10) -0.008(12)
C35 0.053(14) 0.073(19) 0.10(2) -0.011(17) -0.005(14) -0.013(13)
C36 0.075(19) 0.08(2) 0.064(17) -0.007(15) 0.013(15) -0.028(16)
C37 0.062(17) 0.09(2) 0.10(2) -0.01(2) 0.002(16) -0.032(17)
C38 0.051(13) 0.057(15) 0.079(18) -0.010(13) 0.006(13) 0.000(11)
C39 0.052(14) 0.059(16) 0.087(19) 0.009(14) -0.007(13) -0.008(12)
C40 0.039(12) 0.068(17) 0.068(15) 0.000(13) -0.005(11) -0.014(11)
Cd1 0.0674(14) 0.0762(17) 0.107(2) -0.0127(14) -0.0072(12) 0.0026(11)
Cd2 0.0486(14) 0.0727(19) 0.0695(17) 0.0046(14) 0.0028(12) -0.0115(12)
N1 0.045(11) 0.070(14) 0.073(14) 0.012(12) -0.002(10) -0.007(10)
N2 0.058(12) 0.059(13) 0.069(14) 0.008(11) 0.004(10) -0.007(10)
N3 0.053(12) 0.077(16) 0.076(15) -0.009(13) 0.009(11) -0.021(11)
N4 0.046(11) 0.076(16) 0.083(16) -0.008(13) 0.001(10) -0.007(10)
N5 0.059(13) 0.065(14) 0.074(14) -0.004(12) -0.003(11) -0.011(11)
N6 0.076(15) 0.084(18) 0.060(13) 0.014(12) 0.005(11) 0.004(13)
N7 0.059(13) 0.11(2) 0.053(12) -0.010(13) 0.006(10) -0.008(13)
N8 0.062(13) 0.093(19) 0.062(13) -0.008(13) -0.004(11) -0.002(13)
N9 0.064(14) 0.10(2) 0.071(15) -0.021(15) -0.005(11) -0.007(14)
N10 0.056(14) 0.12(2) 0.089(18) -0.006(17) 0.002(13) -0.021(14)
N11 0.069(15) 0.089(18) 0.065(14) -0.008(13) -0.002(11) 0.007(13)
N12 0.061(13) 0.080(17) 0.071(14) -0.009(13) 0.009(11) -0.015(12)
N13 0.054(12) 0.064(14) 0.084(15) -0.006(12) -0.002(11) -0.011(10)
N14 0.050(12) 0.084(17) 0.076(15) 0.007(13) 0.002(11) -0.005(11)
N15 0.058(12) 0.069(14) 0.068(13) 0.003(11) -0.011(10) -0.021(11)
N16 0.050(11) 0.071(15) 0.066(13) -0.006(11) -0.007(9) -0.010(10)
N17 0.047(11) 0.072(14) 0.065(13) -0.016(11) -0.001(9) -0.012(10)
N18 0.051(11) 0.073(15) 0.061(12) 0.003(11) -0.004(9) -0.019(10)
N19 0.066(13) 0.075(16) 0.053(12) -0.006(11) -0.004(10) -0.011(11)
N20 0.067(14) 0.09(2) 0.068(15) -0.012(14) -0.005(11) 0.000(13)
N21 0.061(13) 0.081(17) 0.070(14) -0.021(13) -0.004(11) -0.003(12)
N22 0.066(14) 0.087(18) 0.073(15) -0.022(14) -0.003(12) -0.014(13)
N23 0.061(13) 0.071(16) 0.089(17) -0.008(14) -0.004(12) -0.016(11)
N24 0.049(11) 0.066(14) 0.086(16) 0.006(12) 0.005(11) -0.009(10)
O1 0.077(13) 0.074(13) 0.067(12) 0.007(10) 0.007(10) -0.011(10)
O2 0.069(12) 0.084(15) 0.083(14) -0.005(12) 0.013(10) -0.031(11)
O3 0.081(14) 0.086(15) 0.081(14) -0.003(12) 0.013(11) 0.000(12)
O4 0.068(13) 0.117(19) 0.072(12) 0.002(13) 0.010(10) -0.025(12)
O5 0.080(15) 0.13(2) 0.081(14) 0.016(14) 0.016(12) -0.019(14)
O6 0.078(14) 0.106(18) 0.073(13) 0.001(13) 0.007(11) -0.011(13)
O8 0.071(13) 0.100(17) 0.074(12) 0.008(12) -0.001(10) -0.027(12)
O9 0.077(13) 0.073(13) 0.066(11) 0.002(10) -0.009(9) -0.010(10)
O10 0.051(10) 0.117(19) 0.078(14) 0.001(13) 0.005(9) -0.022(11)
O11 0.071(13) 0.13(2) 0.093(17) -0.012(16) 0.003(12) -0.036(14)
O12 0.058(11) 0.112(19) 0.089(14) -0.003(13) 0.020(11) -0.019(11)
Cl1 0.0202(18) 0.029(2) 0.044(2) -0.0088(18) -0.0026(15) 0.0000(14)
Cl2 0.029(2) 0.053(3) 0.041(2) -0.013(2) -0.0073(17) 0.0023(19)
C44 0.08(2) 0.15(4) 0.07(2) -0.01(2) -0.004(17) 0.01(2)
C45 0.08(2) 0.12(3) 0.09(2) -0.01(2) -0.011(19) 0.00(2)
C46 0.07(2) 0.12(3) 0.09(2) -0.02(2) -0.017(18) 0.02(2)
C47 0.07(2) 0.25(7) 0.08(2) 0.00(3) -0.02(2) -0.05(3)
C48 0.07(2) 0.15(4) 0.14(4) -0.05(4) -0.01(3) -0.01(3)
N26 0.09(2) 0.11(3) 0.09(2) -0.026(19) -0.011(17) 0.017(19)

loop_
_atom_type_symbol
_atom_type_description
_atom_type_scat_dispersion_real
_atom_type_scat_dispersion_imag
_atom_type_scat_source
C C 0.0033 0.0016 'International Tables Vol C Tables 4.2.6.8 and 6.1.1.4'
H H 0.0000 0.0000 'International Tables Vol C Tables 4.2.6.8 and 6.1.1.4'
Cd Cd -0.8075 1.2024 'International Tables Vol C Tables 4.2.6.8 and 6.1.1.4'
N N 0.0061 0.0033 'International Tables Vol C Tables 4.2.6.8 and 6.1.1.4'
O O 0.0106 0.0060 'International Tables Vol C Tables 4.2.6.8 and 6.1.1.4'
Cl Cl 0.1484 0.1585 'International Tables Vol C Tables 4.2.6.8 and 6.1.1.4'

loop_
_geom_angle_atom_site_label_1
_geom_angle_atom_site_label_2
_geom_angle_atom_site_label_3
_geom_angle
_geom_angle_site_symmetry_1
_geom_angle_site_symmetry_3
N26 C49 C50 116(4) . .
N30 C60 C61 98(4) . .
C62 C61 C60 111(6) . .
C61 C62 C63 105(6) . .
N30 C63 C62 110(5) . .
C44 N30 C60 122(4) . .
C44 N30 C63 127(4) . .
C60 N30 C63 111(4) . .
C49 C50 C51 102(6) . .
C52 C51 C50 114(8) . .
N3 C1 N2 115(2) . .
O2 C2 N4 124(3) . .
O2 C2 N3 128(3) . .
N4 C2 N3 108(2) . .
N5 C3 N4 114(2) . .
O3 C4 N6 127(3) . .
O3 C4 N5 126(3) . .
N6 C4 N5 107(2) . .
N6 C5 N7 113(3) . .
O4 C6 N8 126(3) . .
O4 C6 N7 127(3) . .
N8 C6 N7 108(3) . .
N9 C7 N8 111(2) . .
O5 C8 N9 130(3) . .
O5 C8 N10 122(3) . .
N9 C8 N10 109(3) . .
N11 C9 N10 114(3) . .
O6 C10 N11 126(3) . .
O6 C10 N12 125(3) . .
N11 C10 N12 108(2) . .
N12 C11 N1 116(2) . .
O1 C12 N1 126(3) . .
O1 C12 N2 123(3) . .
N1 C12 N2 111(2) . .
N13 C13 N1 112(2) . .
N13 C13 C14 103(2) . .
N1 C13 C14 104(2) . .
N13 C13 C15 110(2) . .
N1 C13 C15 112(2) . .
C14 C13 C15 115(3) . .
C16 C14 N14 110(2) . .
C16 C14 N2 113(3) . .
N14 C14 N2 111(2) . .
C16 C14 C13 117(3) . .
N14 C14 C13 103(2) . .
N2 C14 C13 103(2) . .
N15 C17 N3 116(3) . .
N15 C17 C18 106(2) . .
N3 C17 C18 106(2) . .
N16 C18 N4 114(2) . .
N16 C18 C17 102(2) . .
N4 C18 C17 102(2) . .
N5 C19 N17 116(2) . .
N5 C19 C20 107(2) . .
N17 C19 C20 105(2) . .
C19 C20 N18 102(2) . .
C19 C20 N6 103(2) . .
N18 C20 N6 110(2) . .
N7 C21 N19 109(2) . .
N7 C21 C23 102(2) . .
N19 C21 C23 103(2) . .
N7 C21 C22 111(3) . .
N19 C21 C22 111(2) . .
C23 C21 C22 119(2) . .
N8 C23 N20 114(2) . .
N8 C23 C21 104(3) . .
N20 C23 C21 104(2) . .
N8 C23 C24 112(3) . .
N20 C23 C24 108(3) . .
C21 C23 C24 115(3) . .
N24 C25 N12 114(3) . .
N24 C25 C26 103(2) . .
N12 C25 C26 103(2) . .
N23 C26 N11 115(3) . .
N23 C26 C25 102(3) . .
N11 C26 C25 104(3) . .
N10 C27 N22 113(3) . .
N10 C27 C28 101(3) . .
N22 C27 C28 101(3) . .
N9 C28 N21 116(3) . .
N9 C28 C27 105(2) . .
N21 C28 C27 103(2) . .
N15 C29 N14 117(2) . .
O8 C30 N16 124(3) . .
O8 C30 N15 126(3) . .
N16 C30 N15 110(2) . .
N17 C31 N16 113(2) . .
O9 C32 N18 125(3) . .
O9 C32 N17 126(3) . .
N18 C32 N17 109(3) . .
N18 C33 N19 114(2) . .
O10 C34 N20 123(3) . .
O10 C34 N19 126(3) . .
N20 C34 N19 110(2) . .
N20 C35 N21 118(2) . .
O11 C36 N21 126(3) . .
O11 C36 N22 124(3) . .
N21 C36 N22 110(3) . .
N22 C37 N23 113(3) . .
O12 C38 N24 127(3) . .
O12 C38 N23 127(3) . .
N24 C38 N23 106(2) . .
N13 C39 N24 112(2) . .
O7 C40 N13 128(3) . .
O7 C40 N14 123(3) . .
N13 C40 N14 110(2) . .
Cl3 Cd1 Cl1 113.20(17) . .
Cl3 Cd1 Cl4 108.1(2) . .
Cl1 Cd1 Cl4 110.8(2) . .
Cl3 Cd1 Cl2 110.30(17) . .
Cl1 Cd1 Cl2 109.17(16) . .
Cl4 Cd1 Cl2 105.0(3) . .
O101 Cd2 O101 180(3) . 2_655
O101 Cd2 O102 89.5(15) . .
O101 Cd2 O102 90.5(15) 2_655 .
O101 Cd2 O102 90.5(15) . 2_655
O101 Cd2 O102 89.5(15) 2_655 2_655
O102 Cd2 O102 180(2) . 2_655
O101 Cd2 O100 89.1(19) . .
O101 Cd2 O100 90.9(19) 2_655 .
O102 Cd2 O100 95.3(13) . .
O102 Cd2 O100 84.7(13) 2_655 .
O101 Cd2 O100 90.9(19) . 2_655
O101 Cd2 O100 89.1(19) 2_655 2_655
O102 Cd2 O100 84.7(13) . 2_655
O102 Cd2 O100 95.3(13) 2_655 2_655
O100 Cd2 O100 180(2) . 2_655
C12 N1 C11 120(2) . .
C12 N1 C13 112(3) . .
C11 N1 C13 127(2) . .
C12 N2 C1 123(2) . .
C12 N2 C14 110(2) . .
C1 N2 C14 127(3) . .
C2 N3 C1 119(2) . .
C2 N3 C17 111(2) . .
C1 N3 C17 127(3) . .
C2 N4 C3 124(3) . .
C2 N4 C18 112(2) . .
C3 N4 C18 123(2) . .
C3 N5 C19 126(3) . .
C3 N5 C4 122(2) . .
C19 N5 C4 111(2) . .
C4 N6 C5 122(2) . .
C4 N6 C20 110(3) . .
C5 N6 C20 124(3) . .
C6 N7 C5 121(2) . .
C6 N7 C21 112(3) . .
C5 N7 C21 126(2) . .
C6 N8 C23 113(3) . .
C6 N8 C7 119(3) . .
C23 N8 C7 128(3) . .
C8 N9 C28 113(3) . .
C8 N9 C7 120(3) . .
C28 N9 C7 123(3) . .
C8 N10 C9 124(3) . .
C8 N10 C27 111(3) . .
C9 N10 C27 123(3) . .
C10 N11 C9 123(3) . .
C10 N11 C26 112(3) . .
C9 N11 C26 122(3) . .
C10 N12 C11 124(2) . .
C10 N12 C25 111(2) . .
C11 N12 C25 123(3) . .
C40 N13 C39 120(2) . .
C40 N13 C13 113(2) . .
C39 N13 C13 127(2) . .
C40 N14 C29 123(2) . .
C40 N14 C14 111(2) . .
C29 N14 C14 126(3) . .
C30 N15 C29 126(2) . .
C30 N15 C17 110(2) . .
C29 N15 C17 122(2) . .
C30 N16 C31 122(2) . .
C30 N16 C18 112(2) . .
C31 N16 C18 125(2) . .
C32 N17 C31 122(2) . .
C32 N17 C19 111(2) . .
C31 N17 C19 125(2) . .
C32 N18 C33 125(2) . .
C32 N18 C20 112(2) . .
C33 N18 C20 121(2) . .
C34 N19 C33 121(2) . .
C34 N19 C21 111(2) . .
C33 N19 C21 128(3) . .
C34 N20 C35 122(3) . .
C34 N20 C23 111(3) . .
C35 N20 C23 127(3) . .
C36 N21 C28 114(3) . .
C36 N21 C35 124(3) . .
C28 N21 C35 122(3) . .
C36 N22 C37 125(3) . .
C36 N22 C27 112(3) . .
C37 N22 C27 121(3) . .
C38 N23 C26 114(2) . .
C38 N23 C37 123(3) . .
C26 N23 C37 120(3) . .
C38 N24 C25 115(3) . .
C38 N24 C39 121(2) . .
C25 N24 C39 121(2) . .
C45 C44 C47 119(5) . .
C45 C44 N30 119(4) . .
C47 C44 N30 121(4) . .
C44 C45 C46 118(4) . .
N26 C46 C45 119(4) . .
C48 C47 C44 119(4) . .
C47 C48 N26 124(4) . .
C46 N26 C48 120(4) . .
C46 N26 C49 122(4) . .
C48 N26 C49 118(4) . .

loop_
_geom_bond_atom_site_label_1
_geom_bond_atom_site_label_2
_geom_bond_distance
_geom_bond_site_symmetry_2
C49 N26 1.42(3) .
C49 C50 1.54(3) .
C60 N30 1.43(3) .
C60 C61 1.69(9) .
C61 C62 1.34(9) .
C62 C63 1.50(10) .
C63 N30 1.44(3) .
N30 C44 1.37(6) .
O7 C40 1.21(3) .
O100 Cd2 2.27(3) .
O101 Cd2 2.14(4) .
O102 Cd2 2.25(3) .
Cl3 Cd1 2.553(5) .
Cl4 Cd1 2.608(6) .
C50 C51 1.55(3) .
C51 C52 1.54(3) .
C1 N3 1.42(4) .
C1 N2 1.44(4) .
C2 O2 1.16(3) .
C2 N4 1.39(4) .
C2 N3 1.39(4) .
C3 N5 1.40(4) .
C3 N4 1.45(4) .
C4 O3 1.20(3) .
C4 N6 1.38(4) .
C4 N5 1.43(4) .
C5 N6 1.40(4) .
C5 N7 1.47(4) .
C6 O4 1.23(3) .
C6 N8 1.35(4) .
C6 N7 1.36(4) .
C7 N9 1.45(5) .
C7 N8 1.51(4) .
C8 O5 1.24(4) .
C8 N9 1.32(4) .
C8 N10 1.41(5) .
C9 N11 1.44(4) .
C9 N10 1.45(4) .
C10 O6 1.18(4) .
C10 N11 1.37(4) .
C10 N12 1.40(4) .
C11 N12 1.40(4) .
C11 N1 1.41(4) .
C12 O1 1.18(3) .
C12 N1 1.34(4) .
C12 N2 1.37(4) .
C13 N13 1.47(3) .
C13 N1 1.47(4) .
C13 C14 1.53(4) .
C13 C15 1.55(4) .
C14 C16 1.49(4) .
C14 N14 1.50(3) .
C14 N2 1.51(4) .
C17 N15 1.44(4) .
C17 N3 1.44(4) .
C17 C18 1.53(4) .
C18 N16 1.47(4) .
C18 N4 1.47(4) .
C19 N5 1.42(4) .
C19 N17 1.44(4) .
C19 C20 1.49(4) .
C20 N18 1.49(3) .
C20 N6 1.51(4) .
C21 N7 1.47(4) .
C21 N19 1.49(4) .
C21 C23 1.51(5) .
C21 C22 1.52(4) .
C23 N8 1.42(4) .
C23 N20 1.51(4) .
C23 C24 1.58(4) .
C25 N24 1.42(4) .
C25 N12 1.49(4) .
C25 C26 1.55(5) .
C26 N23 1.46(4) .
C26 N11 1.47(4) .
C27 N10 1.48(4) .
C27 N22 1.50(4) .
C27 C28 1.58(5) .
C28 N9 1.44(4) .
C28 N21 1.46(4) .
C29 N15 1.40(4) .
C29 N14 1.45(4) .
C30 O8 1.23(3) .
C30 N16 1.35(4) .
C30 N15 1.36(3) .
C31 N17 1.42(3) .
C31 N16 1.45(3) .
C32 O9 1.22(4) .
C32 N18 1.31(4) .
C32 N17 1.37(4) .
C33 N18 1.44(3) .
C33 N19 1.46(4) .
C34 O10 1.21(3) .
C34 N20 1.34(4) .
C34 N19 1.37(4) .
C35 N20 1.39(4) .
C35 N21 1.46(4) .
C36 O11 1.21(4) .
C36 N21 1.33(4) .
C36 N22 1.34(4) .
C37 N22 1.41(5) .
C37 N23 1.48(4) .
C38 O12 1.20(3) .
C38 N24 1.36(3) .
C38 N23 1.36(4) .
C39 N13 1.44(4) .
C39 N24 1.48(4) .
C40 N13 1.35(4) .
C40 N14 1.36(4) .
Cd1 Cl1 2.557(4) .
Cd1 Cl2 2.626(5) .
Cd2 O101 2.14(4) 2_655
Cd2 O102 2.25(3) 2_655
Cd2 O100 2.27(3) 2_655
C44 C45 1.36(5) .
C44 C47 1.37(6) .
C45 C46 1.46(6) .
C46 N26 1.31(5) .
C47 C48 1.31(7) .
C48 N26 1.33(6) .

loop_
_platon_squeeze_void_nr
_platon_squeeze_void_average_x
_platon_squeeze_void_average_y
_platon_squeeze_void_average_z
_platon_squeeze_void_volume
_platon_squeeze_void_count_electrons
_platon_squeeze_void_content
1 0.497 0.130 0.500 691 314 ' '
2 0.458 0.279 0.074 39 13 ' '
3 0.541 0.721 0.926 40 16 ' '
